data_7038436
loop_
_publ_author_name
'Paisley, Nathan R.'
'Lui, Melanie W.'
'McDonald, Robert'
'Ferguson, Michael J.'
'Rivard, Eric'

_publ_section_title
;
 Structurally versatile phosphine and amine donors constructed from
 N-heterocyclic olefin units.
;
_journal_issue 24
_journal_name_full 'Dalton transactions (Cambridge, England : 2003)'
_journal_page_first 9860
_journal_page_last 9870
_journal_paper_doi 10.1039/c6dt00299d
_journal_volume 45
_journal_year 2016
_chemical_formula_moiety 'C40 H47 N2 P'
_chemical_formula_sum 'C40 H47 N2 P'
_chemical_formula_weight 586.76
_space_group_crystal_system monoclinic
_space_group_IT_number 14
_space_group_name_Hall '-P 2ybc'
_space_group_name_H-M_alt 'P 1 21/c 1'
_symmetry_space_group_name_Hall '-P 2ybc'
_symmetry_space_group_name_H-M 'P 1 21/c 1'
_atom_sites_solution_hydrogens geom
_audit_creation_method SHELXL-2014/7
_audit_update_record
;
2016-01-20 deposited with the CCDC.
2016-02-18 downloaded from the CCDC.
;
_cell_angle_alpha 90
_cell_angle_beta 95.7606(9)
_cell_angle_gamma 90
_cell_formula_units_Z 8
_cell_length_a 10.7803(2)
_cell_length_b 16.7651(3)
_cell_length_c 39.0845(6)
_cell_measurement_reflns_used 9953
_cell_measurement_temperature 173(2)
_cell_measurement_theta_max 73.11
_cell_measurement_theta_min 2.87
_cell_volume 7028.2(2)
_computing_cell_refinement 'Bruker SAINT'
_computing_data_collection 'Bruker APEX2'
_computing_data_reduction 'Bruker SAINT'
_computing_molecular_graphics 'Bruker SHELXTL'
_computing_publication_material 'Bruker SHELXTL'
_computing_structure_refinement 'SHELXL-2014/7 (Sheldrick, 2014)'
_computing_structure_solution 'SHELXD (Schneider & Sheldrick, 2002)'
_diffrn_ambient_temperature 173(2)
_diffrn_measured_fraction_theta_full 0.985
_diffrn_measured_fraction_theta_max 0.978
_diffrn_measurement_device_type 'Bruker APEX-II CCD'
_diffrn_measurement_method '\f and \w scans'
_diffrn_radiation_type CuK\a
_diffrn_radiation_wavelength 1.54178
_diffrn_reflns_av_R_equivalents 0.0370
_diffrn_reflns_av_unetI/netI 0.0329
_diffrn_reflns_Laue_measured_fraction_full 0.985
_diffrn_reflns_Laue_measured_fraction_max 0.978
_diffrn_reflns_limit_h_max 13
_diffrn_reflns_limit_h_min -13
_diffrn_reflns_limit_k_max 20
_diffrn_reflns_limit_k_min -20
_diffrn_reflns_limit_l_max 46
_diffrn_reflns_limit_l_min -41
_diffrn_reflns_number 48771
_diffrn_reflns_point_group_measured_fraction_full 0.985
_diffrn_reflns_point_group_measured_fraction_max 0.978
_diffrn_reflns_theta_full 67.679
_diffrn_reflns_theta_max 73.491
_diffrn_reflns_theta_min 2.272
_exptl_absorpt_coefficient_mu 0.894
_exptl_absorpt_correction_T_max 0.9668
_exptl_absorpt_correction_T_min 0.7635
_exptl_absorpt_correction_type numerical
_exptl_absorpt_process_details 'SADABS 2014/4'
_exptl_crystal_colour colourless
_exptl_crystal_density_diffrn 1.109
_exptl_crystal_description prism
_exptl_crystal_F_000 2528
_exptl_crystal_size_max 0.214
_exptl_crystal_size_mid 0.184
_exptl_crystal_size_min 0.071
_refine_diff_density_max 0.444
_refine_diff_density_min -0.299
_refine_diff_density_rms 0.038
_refine_ls_extinction_method none
_refine_ls_goodness_of_fit_ref 1.032
_refine_ls_hydrogen_treatment constr
_refine_ls_matrix_type full
_refine_ls_number_parameters 1005
_refine_ls_number_reflns 13861
_refine_ls_number_restraints 0
_refine_ls_restrained_S_all 1.032
_refine_ls_R_factor_all 0.0568
_refine_ls_R_factor_gt 0.0461
_refine_ls_shift/su_max 0.002
_refine_ls_shift/su_mean 0.000
_refine_ls_structure_factor_coef Fsqd
_refine_ls_weighting_details 'w=1/[\s^2^(Fo^2^)+(0.0651P)^2^+1.4958P] where P=(Fo^2^+2Fc^2^)/3'
_refine_ls_weighting_scheme calc
_refine_ls_wR_factor_gt 0.1214
_refine_ls_wR_factor_ref 0.1292
_reflns_Friedel_coverage 0.000
_reflns_number_gt 11433
_reflns_number_total 13861
_reflns_threshold_expression 'I > 2\s(I)'
_cod_data_source_file c6dt00299d2.cif
_cod_data_source_block riv14g7
_cod_depositor_comments 'Adding full bibliography for 7038430--7038439.cif.'
_cod_database_code 7038436
_shelx_shelxl_version_number 2014/7
_shelx_space_group_comment
; 
The symmetry employed for this shelxl refinement is uniquely defined 
by the following loop, which should always be used as a source of 
symmetry information in preference to the above space-group names. 
They are only intended as comments. 
;
_shelx_estimated_absorpt_t_min 0.832
_shelx_estimated_absorpt_t_max 0.939

loop_
_space_group_symop_operation_xyz
'x, y, z'
'-x, y+1/2, -z+1/2'
'-x, -y, -z'
'x, -y-1/2, z-1/2'

loop_
_atom_site_label
_atom_site_type_symbol
_atom_site_fract_x
_atom_site_fract_y
_atom_site_fract_z
_atom_site_U_iso_or_equiv
_atom_site_adp_type
_atom_site_occupancy
_atom_site_site_symmetry_order
_atom_site_calc_flag
_atom_site_refinement_flags_posn
_atom_site_refinement_flags_adp
_atom_site_refinement_flags_occupancy
_atom_site_disorder_assembly
_atom_site_disorder_group
P1A P 0.15212(3) 0.29847(2) 0.51295(2) 0.03471(9) Uani 1 1 d . . . . .
N1A N 0.16116(12) 0.29632(7) 0.42760(3) 0.0365(3) Uani 1 1 d . . . . .
N2A N 0.09697(12) 0.17280(7) 0.42229(3) 0.0387(3) Uani 1 1 d . . . . .
C1A C 0.12475(13) 0.23235(8) 0.44660(4) 0.0323(3) Uani 1 1 d . . . . .
C2A C 0.15144(18) 0.27626(10) 0.39270(4) 0.0518(4) Uani 1 1 d . . . . .
H2A H 0.1691 0.3105 0.3744 0.062 Uiso 1 1 calc R U . . .
C3A C 0.11313(19) 0.20094(10) 0.38952(4) 0.0528(4) Uani 1 1 d . . . . .
H3A H 0.0993 0.1717 0.3687 0.063 Uiso 1 1 calc R U . . .
C4A C 0.11500(14) 0.22456(8) 0.48099(4) 0.0363(3) Uani 1 1 d . . . . .
H4A H 0.0855 0.1748 0.4886 0.044 Uiso 1 1 calc R U . . .
C11A C 0.20514(14) 0.37275(8) 0.44041(4) 0.0342(3) Uani 1 1 d . . . . .
C12A C 0.33132(14) 0.38132(9) 0.45204(4) 0.0376(3) Uani 1 1 d . . . . .
C13A C 0.37188(16) 0.45710(10) 0.46263(4) 0.0463(4) Uani 1 1 d . . . . .
H13A H 0.4568 0.4650 0.4710 0.056 Uiso 1 1 calc R U . . .
C14A C 0.29030(18) 0.52106(10) 0.46115(5) 0.0531(4) Uani 1 1 d . . . . .
H14A H 0.3203 0.5726 0.4678 0.064 Uiso 1 1 calc R U . . .
C15A C 0.16648(17) 0.51074(9) 0.45011(5) 0.0500(4) Uani 1 1 d . . . . .
H15A H 0.1116 0.5552 0.4495 0.060 Uiso 1 1 calc R U . . .
C16A C 0.12021(15) 0.43591(9) 0.43981(4) 0.0408(3) Uani 1 1 d . . . . .
C17A C 0.41921(16) 0.31081(10) 0.45281(4) 0.0475(4) Uani 1 1 d . . . . .
H17A H 0.3697 0.2621 0.4572 0.057 Uiso 1 1 calc R U . . .
C18A C 0.52717(17) 0.31523(14) 0.48090(5) 0.0637(5) Uani 1 1 d . . . . .
H18A H 0.5798 0.2678 0.4798 0.076 Uiso 1 1 calc R U . . .
H18B H 0.5767 0.3631 0.4776 0.076 Uiso 1 1 calc R U . . .
H18C H 0.4946 0.3176 0.5034 0.076 Uiso 1 1 calc R U . . .
C19A C 0.4695(2) 0.29969(15) 0.41817(6) 0.0777(7) Uani 1 1 d . . . . .
H19A H 0.5260 0.2538 0.4193 0.093 Uiso 1 1 calc R U . . .
H19B H 0.4000 0.2903 0.4005 0.093 Uiso 1 1 calc R U . . .
H19C H 0.5148 0.3478 0.4124 0.093 Uiso 1 1 calc R U . . .
C20A C -0.01809(16) 0.42399(11) 0.42945(5) 0.0557(4) Uani 1 1 d . . . . .
H20A H -0.0329 0.3660 0.4247 0.067 Uiso 1 1 calc R U . . .
C21A C -0.0965(2) 0.4489(2) 0.45823(8) 0.0958(9) Uani 1 1 d . . . . .
H21A H -0.0688 0.4194 0.4792 0.115 Uiso 1 1 calc R U . . .
H21B H -0.0863 0.5063 0.4625 0.115 Uiso 1 1 calc R U . . .
H21C H -0.1845 0.4371 0.4513 0.115 Uiso 1 1 calc R U . . .
C22A C -0.0613(3) 0.4695(2) 0.39747(8) 0.1148(12) Uani 1 1 d . . . . .
H22A H -0.1507 0.4605 0.3916 0.138 Uiso 1 1 calc R U . . .
H22B H -0.0460 0.5266 0.4014 0.138 Uiso 1 1 calc R U . . .
H22C H -0.0153 0.4513 0.3785 0.138 Uiso 1 1 calc R U . . .
C31A C 0.06315(15) 0.09254(8) 0.42978(4) 0.0395(3) Uani 1 1 d . . . . .
C32A C 0.1653(7) 0.0395(4) 0.43028(15) 0.0461(12) Uani 0.55 1 d . . P A 1
C33A C 0.1378(7) -0.0401(4) 0.43603(18) 0.0606(15) Uani 0.55 1 d . . P A 1
H33A H 0.2037 -0.0779 0.4382 0.073 Uiso 0.55 1 calc R U P A 1
C34A C 0.0178(9) -0.0657(7) 0.4387(3) 0.0624(19) Uani 0.55 1 d . . P A 1
H34A H 0.0005 -0.1211 0.4404 0.075 Uiso 0.55 1 calc R U P A 1
C35A C -0.0775(13) -0.0103(10) 0.4389(5) 0.062(3) Uani 0.55 1 d . . P A 1
H35A H -0.1579 -0.0287 0.4432 0.075 Uiso 0.55 1 calc R U P A 1
C36A C -0.0621(9) 0.0686(7) 0.4333(3) 0.046(2) Uani 0.55 1 d . . P A 1
C37A C 0.2988(4) 0.0654(3) 0.42699(16) 0.0599(11) Uani 0.55 1 d . . P A 1
H37A H 0.2971 0.1225 0.4195 0.072 Uiso 0.55 1 calc R U P A 1
C38A C 0.3768(4) 0.0600(5) 0.46121(14) 0.102(2) Uani 0.55 1 d . . P A 1
H38A H 0.3373 0.0910 0.4784 0.123 Uiso 0.55 1 calc R U P A 1
H38B H 0.3834 0.0041 0.4685 0.123 Uiso 0.55 1 calc R U P A 1
H38C H 0.4602 0.0812 0.4590 0.123 Uiso 0.55 1 calc R U P A 1
C39A C 0.3606(7) 0.0171(5) 0.40052(16) 0.0736(15) Uani 0.55 1 d . . P A 1
H39A H 0.3103 0.0204 0.3782 0.088 Uiso 0.55 1 calc R U P A 1
H39B H 0.4441 0.0384 0.3984 0.088 Uiso 0.55 1 calc R U P A 1
H39C H 0.3672 -0.0388 0.4079 0.088 Uiso 0.55 1 calc R U P A 1
C40A C -0.1605(8) 0.1326(5) 0.43158(18) 0.0638(17) Uani 0.55 1 d . . P A 1
H40A H -0.1182 0.1845 0.4377 0.077 Uiso 0.55 1 calc R U P A 1
C41A C -0.2523(6) 0.1174(4) 0.4568(2) 0.099(2) Uani 0.55 1 d . . P A 1
H41A H -0.3151 0.1598 0.4552 0.119 Uiso 0.55 1 calc R U P A 1
H41B H -0.2930 0.0659 0.4518 0.119 Uiso 0.55 1 calc R U P A 1
H41C H -0.2091 0.1165 0.4801 0.119 Uiso 0.55 1 calc R U P A 1
C42A C -0.2206(9) 0.1389(6) 0.3944(2) 0.106(3) Uani 0.55 1 d . . P A 1
H42A H -0.1559 0.1489 0.3790 0.128 Uiso 0.55 1 calc R U P A 1
H42B H -0.2637 0.0889 0.3879 0.128 Uiso 0.55 1 calc R U P A 1
H42C H -0.2807 0.1829 0.3926 0.128 Uiso 0.55 1 calc R U P A 1
C32C C 0.1463(10) 0.0319(5) 0.44222(18) 0.0505(17) Uani 0.45 1 d . . P A 2
C33C C 0.0969(12) -0.0436(5) 0.4481(2) 0.080(3) Uani 0.45 1 d . . P A 2
H33C H 0.1519 -0.0861 0.4552 0.096 Uiso 0.45 1 calc R U P A 2
C34C C -0.0269(14) -0.0572(8) 0.4440(4) 0.081(4) Uani 0.45 1 d . . P A 2
H34C H -0.0575 -0.1084 0.4492 0.097 Uiso 0.45 1 calc R U P A 2
C35C C -0.1084(17) 0.0005(13) 0.4327(5) 0.069(4) Uani 0.45 1 d . . P A 2
H35C H -0.1953 -0.0102 0.4289 0.083 Uiso 0.45 1 calc R U P A 2
C36C C -0.0591(15) 0.0798(8) 0.4264(4) 0.052(3) Uani 0.45 1 d . . P A 2
C37C C 0.2843(6) 0.0496(3) 0.44660(17) 0.0678(15) Uani 0.45 1 d . . P A 2
H37C H 0.2940 0.1080 0.4515 0.081 Uiso 0.45 1 calc R U P A 2
C38C C 0.3534(7) 0.0052(4) 0.47677(18) 0.099(3) Uani 0.45 1 d . . P A 2
H38G H 0.3142 0.0167 0.4978 0.119 Uiso 0.45 1 calc R U P A 2
H38H H 0.3499 -0.0523 0.4722 0.119 Uiso 0.45 1 calc R U P A 2
H38I H 0.4406 0.0226 0.4797 0.119 Uiso 0.45 1 calc R U P A 2
C39C C 0.3427(8) 0.0330(6) 0.4140(2) 0.089(2) Uani 0.45 1 d . . P A 2
H39G H 0.4320 0.0449 0.4175 0.106 Uiso 0.45 1 calc R U P A 2
H39H H 0.3308 -0.0233 0.4078 0.106 Uiso 0.45 1 calc R U P A 2
H39I H 0.3032 0.0665 0.3955 0.106 Uiso 0.45 1 calc R U P A 2
C40C C -0.1607(10) 0.1407(6) 0.4142(3) 0.080(3) Uani 0.45 1 d . . P A 2
H40C H -0.1173 0.1927 0.4116 0.096 Uiso 0.45 1 calc R U P A 2
C41C C -0.2519(13) 0.1541(12) 0.4400(4) 0.260(12) Uani 0.45 1 d . . P A 2
H41G H -0.2068 0.1655 0.4625 0.311 Uiso 0.45 1 calc R U P A 2
H41H H -0.3058 0.1993 0.4328 0.311 Uiso 0.45 1 calc R U P A 2
H41I H -0.3030 0.1061 0.4416 0.311 Uiso 0.45 1 calc R U P A 2
C42C C -0.2345(15) 0.1232(9) 0.3797(3) 0.133(5) Uani 0.45 1 d . . P A 2
H42G H -0.1767 0.1142 0.3623 0.160 Uiso 0.45 1 calc R U P A 2
H42H H -0.2857 0.0755 0.3818 0.160 Uiso 0.45 1 calc R U P A 2
H42I H -0.2884 0.1687 0.3729 0.160 Uiso 0.45 1 calc R U P A 2
C51A C 0.28766(13) 0.25750(9) 0.53964(4) 0.0373(3) Uani 1 1 d . . . . .
C52A C 0.36136(16) 0.30797(11) 0.56149(5) 0.0504(4) Uani 1 1 d . . . . .
H52A H 0.3397 0.3628 0.5626 0.060 Uiso 1 1 calc R U . . .
C53A C 0.46556(17) 0.28011(12) 0.58164(5) 0.0579(5) Uani 1 1 d . . . . .
H53A H 0.5134 0.3154 0.5967 0.069 Uiso 1 1 calc R U . . .
C54A C 0.49947(17) 0.20163(13) 0.57977(6) 0.0625(5) Uani 1 1 d . . . . .
H54A H 0.5719 0.1826 0.5931 0.075 Uiso 1 1 calc R U . . .
C55A C 0.4279(2) 0.15048(13) 0.55844(6) 0.0724(6) Uani 1 1 d . . . . .
H55A H 0.4507 0.0959 0.5573 0.087 Uiso 1 1 calc R U . . .
C56A C 0.32271(18) 0.17819(11) 0.53862(5) 0.0556(4) Uani 1 1 d . . . . .
H56A H 0.2740 0.1422 0.5241 0.067 Uiso 1 1 calc R U . . .
C61A C 0.02992(14) 0.28077(8) 0.54174(4) 0.0357(3) Uani 1 1 d . . . . .
C62A C 0.05393(15) 0.28339(10) 0.57743(4) 0.0446(4) Uani 1 1 d . . . . .
H62A H 0.1372 0.2899 0.5875 0.054 Uiso 1 1 calc R U . . .
C63A C -0.04173(17) 0.27659(11) 0.59840(5) 0.0531(4) Uani 1 1 d . . . . .
H63A H -0.0235 0.2786 0.6227 0.064 Uiso 1 1 calc R U . . .
C64A C -0.16352(16) 0.26690(11) 0.58426(5) 0.0530(4) Uani 1 1 d . . . . .
H64A H -0.2289 0.2622 0.5987 0.064 Uiso 1 1 calc R U . . .
C65A C -0.18944(15) 0.26406(10) 0.54918(5) 0.0484(4) Uani 1 1 d . . . . .
H65A H -0.2730 0.2572 0.5394 0.058 Uiso 1 1 calc R U . . .
C66A C -0.09388(14) 0.27127(9) 0.52794(4) 0.0421(3) Uani 1 1 d . . . . .
H66A H -0.1131 0.2697 0.5037 0.050 Uiso 1 1 calc R U . . .
P1B P 0.56065(4) 0.33047(2) 0.22198(2) 0.03846(11) Uani 0.9 1 d . . P B 1
P1D P 0.5508(6) 0.2764(4) 0.17931(16) 0.0672(13) Uiso 0.1 1 d . . P C 2
N1B N 0.62550(13) 0.15497(7) 0.26361(3) 0.0416(3) Uani 1 1 d . . . . .
N2B N 0.56338(13) 0.08625(7) 0.21767(3) 0.0426(3) Uani 1 1 d . . . . .
C1B C 0.58529(14) 0.16357(9) 0.22922(4) 0.0380(3) Uani 1 1 d . . . . .
C2B C 0.62637(17) 0.07399(10) 0.27268(5) 0.0493(4) Uani 1 1 d . . . . .
H2B H 0.6493 0.0527 0.2949 0.059 Uiso 1 1 calc R U . . .
C3B C 0.58936(17) 0.03246(10) 0.24451(4) 0.0498(4) Uani 1 1 d . . . . .
H3B H 0.5820 -0.0239 0.2430 0.060 Uiso 1 1 calc R U . . .
C4B C 0.5657(2) 0.22930(11) 0.20825(6) 0.0387(4) Uani 0.9 1 d . . P B 1
H4B H 0.5537 0.2198 0.1842 0.046 Uiso 0.9 1 calc R U P B 1
C4D C 0.595(2) 0.2443(16) 0.2190(7) 0.059(7) Uiso 0.1 1 d . . P C 2
H4D H 0.6283 0.2819 0.2356 0.071 Uiso 0.1 1 calc R U P C 2
C11B C 0.6764(16) 0.2195(13) 0.2876(6) 0.042(3) Uani 0.5 1 d . . P D 1
C12B C 0.7986(10) 0.2392(7) 0.2877(4) 0.061(2) Uani 0.5 1 d . . P D 1
C13B C 0.8445(6) 0.2930(4) 0.3137(2) 0.0801(18) Uani 0.5 1 d . . P D 1
H13B H 0.9294 0.3090 0.3151 0.096 Uiso 0.5 1 calc R U P D 1
C14B C 0.7705(8) 0.3223(5) 0.3367(2) 0.088(2) Uani 0.5 1 d . . P D 1
H14B H 0.8048 0.3573 0.3543 0.105 Uiso 0.5 1 calc R U P D 1
C15B C 0.6466(7) 0.3022(5) 0.33497(18) 0.0704(17) Uani 0.5 1 d . . P D 1
H15B H 0.5958 0.3237 0.3512 0.084 Uiso 0.5 1 calc R U P D 1
C16B C 0.5955(9) 0.2511(5) 0.3097(3) 0.0493(16) Uani 0.5 1 d . . P D 1
C17B C 0.8813(12) 0.2045(6) 0.2622(4) 0.087(3) Uani 0.5 1 d . . P D 1
H17B H 0.8276 0.1850 0.2416 0.105 Uiso 0.5 1 calc R U P D 1
C18B C 0.9727(13) 0.2661(8) 0.2508(5) 0.132(6) Uani 0.5 1 d . . P D 1
H18D H 1.0243 0.2415 0.2344 0.158 Uiso 0.5 1 calc R U P D 1
H18E H 0.9263 0.3110 0.2398 0.158 Uiso 0.5 1 calc R U P D 1
H18F H 1.0262 0.2852 0.2709 0.158 Uiso 0.5 1 calc R U P D 1
C19B C 0.9547(15) 0.1341(12) 0.2789(6) 0.157(7) Uani 0.5 1 d . . P D 1
H19D H 1.0083 0.1114 0.2626 0.189 Uiso 0.5 1 calc R U P D 1
H19E H 1.0063 0.1525 0.2995 0.189 Uiso 0.5 1 calc R U P D 1
H19F H 0.8964 0.0932 0.2855 0.189 Uiso 0.5 1 calc R U P D 1
C20B C 0.4595(7) 0.2272(4) 0.30726(15) 0.0623(14) Uani 0.5 1 d . . P D 1
H20B H 0.4400 0.2045 0.2837 0.075 Uiso 0.5 1 calc R U P D 1
C21B C 0.3717(6) 0.2977(4) 0.30946(14) 0.095(2) Uani 0.5 1 d . . P D 1
H21D H 0.2854 0.2786 0.3077 0.114 Uiso 0.5 1 calc R U P D 1
H21E H 0.3913 0.3251 0.3315 0.114 Uiso 0.5 1 calc R U P D 1
H21F H 0.3820 0.3349 0.2906 0.114 Uiso 0.5 1 calc R U P D 1
C22B C 0.4143(14) 0.1560(10) 0.3351(4) 0.193(8) Uani 0.5 1 d . . P D 1
H22D H 0.3245 0.1467 0.3305 0.231 Uiso 0.5 1 calc R U P D 1
H22E H 0.4593 0.1062 0.3318 0.231 Uiso 0.5 1 calc R U P D 1
H22F H 0.4335 0.1745 0.3588 0.231 Uiso 0.5 1 calc R U P D 1
C11D C 0.6456(16) 0.2161(13) 0.2875(6) 0.044(3) Uani 0.5 1 d . . P D 2
C12D C 0.7632(11) 0.2575(6) 0.2894(3) 0.058(2) Uani 0.5 1 d . . P D 2
C13D C 0.7788(8) 0.3201(4) 0.3124(2) 0.085(2) Uani 0.5 1 d . . P D 2
H13D H 0.8550 0.3490 0.3144 0.102 Uiso 0.5 1 calc R U P D 2
C14D C 0.6867(11) 0.3413(5) 0.33225(19) 0.101(3) Uani 0.5 1 d . . P D 2
H14D H 0.7010 0.3841 0.3481 0.122 Uiso 0.5 1 calc R U P D 2
C15D C 0.5746(8) 0.3026(4) 0.32997(17) 0.083(2) Uani 0.5 1 d . . P D 2
H15D H 0.5115 0.3199 0.3436 0.100 Uiso 0.5 1 calc R U P D 2
C16D C 0.5520(8) 0.2371(6) 0.3076(2) 0.052(2) Uani 0.5 1 d . . P D 2
C17D C 0.8646(9) 0.2316(6) 0.2671(3) 0.064(2) Uani 0.5 1 d . . P D 2
H17D H 0.8194 0.2144 0.2447 0.077 Uiso 0.5 1 calc R U P D 2
C18D C 0.9521(9) 0.2984(7) 0.2581(4) 0.099(4) Uani 0.5 1 d . . P D 2
H18G H 1.0141 0.2770 0.2439 0.119 Uiso 0.5 1 calc R U P D 2
H18H H 0.9037 0.3403 0.2454 0.119 Uiso 0.5 1 calc R U P D 2
H18I H 0.9946 0.3208 0.2793 0.119 Uiso 0.5 1 calc R U P D 2
C19D C 0.9359(10) 0.1569(8) 0.2815(4) 0.103(4) Uani 0.5 1 d . . P D 2
H19G H 0.9998 0.1426 0.2664 0.124 Uiso 0.5 1 calc R U P D 2
H19H H 0.9758 0.1683 0.3046 0.124 Uiso 0.5 1 calc R U P D 2
H19I H 0.8775 0.1124 0.2826 0.124 Uiso 0.5 1 calc R U P D 2
C20D C 0.4305(7) 0.1914(4) 0.30615(17) 0.0651(15) Uani 0.5 1 d . . P D 2
H20D H 0.4289 0.1498 0.2878 0.078 Uiso 0.5 1 calc R U P D 2
C21D C 0.3198(8) 0.2424(7) 0.2999(4) 0.208(7) Uani 0.5 1 d . . P D 2
H21G H 0.3182 0.2667 0.2771 0.250 Uiso 0.5 1 calc R U P D 2
H21H H 0.2446 0.2101 0.3011 0.250 Uiso 0.5 1 calc R U P D 2
H21I H 0.3228 0.2843 0.3174 0.250 Uiso 0.5 1 calc R U P D 2
C22D C 0.4392(7) 0.1557(7) 0.3371(3) 0.081(3) Uani 0.5 1 d . . P D 2
H22G H 0.5144 0.1225 0.3399 0.097 Uiso 0.5 1 calc R U P D 2
H22H H 0.4438 0.1964 0.3552 0.097 Uiso 0.5 1 calc R U P D 2
H22I H 0.3656 0.1222 0.3388 0.097 Uiso 0.5 1 calc R U P D 2
C31B C 0.53487(18) 0.06406(9) 0.18236(4) 0.0488(4) Uani 1 1 d . . . . .
C32B C 0.6322(2) 0.03714(10) 0.16419(5) 0.0592(5) Uani 1 1 d . . . . .
C33B C 0.5994(3) 0.01296(12) 0.12988(6) 0.0745(7) Uani 1 1 d . . . . .
H33B H 0.6621 -0.0069 0.1167 0.089 Uiso 1 1 calc R U . . .
C34B C 0.4796(3) 0.01757(14) 0.11527(6) 0.0799(7) Uani 1 1 d . . . . .
H34B H 0.4600 0.0007 0.0921 0.096 Uiso 1 1 calc R U . . .
C35B C 0.3870(2) 0.04612(13) 0.13340(5) 0.0717(6) Uani 1 1 d . . . . .
H35B H 0.3042 0.0496 0.1226 0.086 Uiso 1 1 calc R U . . .
C36B C 0.41196(19) 0.07027(11) 0.16757(5) 0.0554(4) Uani 1 1 d . . . . .
C37B C 0.7655(2) 0.03759(13) 0.17999(6) 0.0702(6) Uani 1 1 d . . . . .
H37B H 0.7645 0.0524 0.2047 0.084 Uiso 1 1 calc R U . . .
C38B C 0.8414(3) 0.10049(16) 0.16361(9) 0.1006(10) Uani 1 1 d . . . . .
H38D H 0.9275 0.0994 0.1744 0.121 Uiso 1 1 calc R U . . .
H38E H 0.8405 0.0896 0.1390 0.121 Uiso 1 1 calc R U . . .
H38F H 0.8051 0.1532 0.1669 0.121 Uiso 1 1 calc R U . . .
C39B C 0.8302(3) -0.04256(18) 0.17899(12) 0.1402(15) Uani 1 1 d . . . . .
H39D H 0.9161 -0.0377 0.1897 0.168 Uiso 1 1 calc R U . . .
H39E H 0.7855 -0.0819 0.1916 0.168 Uiso 1 1 calc R U . . .
H39F H 0.8309 -0.0598 0.1551 0.168 Uiso 1 1 calc R U . . .
C40B C 0.30811(18) 0.10114(13) 0.18745(5) 0.0629(5) Uani 1 1 d . . . . .
H40B H 0.3475 0.1280 0.2087 0.076 Uiso 1 1 calc R U . . .
C41B C 0.2256(2) 0.16192(15) 0.16735(7) 0.0821(7) Uani 1 1 d . . . . .
H41D H 0.1603 0.1798 0.1813 0.098 Uiso 1 1 calc R U . . .
H41E H 0.2761 0.2077 0.1616 0.098 Uiso 1 1 calc R U . . .
H41F H 0.1870 0.1374 0.1461 0.098 Uiso 1 1 calc R U . . .
C42B C 0.2292(3) 0.03205(17) 0.19878(7) 0.0868(7) Uani 1 1 d . . . . .
H42D H 0.1626 0.0530 0.2116 0.104 Uiso 1 1 calc R U . . .
H42E H 0.1924 0.0030 0.1785 0.104 Uiso 1 1 calc R U . . .
H42F H 0.2819 -0.0042 0.2135 0.104 Uiso 1 1 calc R U . . .
C51B C 0.68302(17) 0.38044(11) 0.20035(5) 0.0439(4) Uani 0.9 1 d . . P B 1
C52B C 0.7094(2) 0.46006(13) 0.20908(7) 0.0637(6) Uani 0.9 1 d . . P B 1
H52B H 0.6628 0.4864 0.2251 0.076 Uiso 0.9 1 calc R U P B 1
C53B C 0.8030(3) 0.50093(15) 0.19448(10) 0.0859(10) Uani 0.9 1 d . . P B 1
H53B H 0.8208 0.5547 0.2009 0.103 Uiso 0.9 1 calc R U P B 1
C54B C 0.8703(3) 0.4642(2) 0.17080(11) 0.0858(12) Uani 0.9 1 d . . P B 1
H54B H 0.9332 0.4925 0.1605 0.103 Uiso 0.9 1 calc R U P B 1
C55B C 0.8451(3) 0.38584(19) 0.16228(10) 0.0792(9) Uani 0.9 1 d . . P B 1
H55B H 0.8915 0.3598 0.1461 0.095 Uiso 0.9 1 calc R U P B 1
C56B C 0.75291(19) 0.34472(12) 0.17694(6) 0.0561(5) Uani 0.9 1 d . . P B 1
H56B H 0.7373 0.2906 0.1708 0.067 Uiso 0.9 1 calc R U P B 1
C61B C 0.42184(17) 0.36384(10) 0.19422(5) 0.0402(4) Uani 0.9 1 d . . P B 1
C62B C 0.4237(2) 0.3891(2) 0.16081(6) 0.0851(10) Uani 0.9 1 d . . P B 1
H62B H 0.5011 0.3928 0.1512 0.102 Uiso 0.9 1 calc R U P B 1
C63B C 0.3139(3) 0.4094(3) 0.14081(7) 0.1082(13) Uani 0.9 1 d . . P B 1
H63B H 0.3167 0.4259 0.1176 0.130 Uiso 0.9 1 calc R U P B 1
C64B C 0.2013(2) 0.40564(19) 0.15456(7) 0.0715(8) Uani 0.9 1 d . . P B 1
H64B H 0.1263 0.4186 0.1408 0.086 Uiso 0.9 1 calc R U P B 1
C65B C 0.1982(2) 0.38342(15) 0.18761(6) 0.0594(6) Uani 0.9 1 d . . P B 1
H65B H 0.1211 0.3820 0.1974 0.071 Uiso 0.9 1 calc R U P B 1
C66B C 0.30762(19) 0.36271(13) 0.20729(5) 0.0513(4) Uani 0.9 1 d . . P B 1
H66B H 0.3038 0.3472 0.2305 0.062 Uiso 0.9 1 calc R U P B 1
C51D C 0.6674(14) 0.3600(10) 0.1783(5) 0.065(3) Uiso 0.1 1 d G U P C 2
C52D C 0.6743(17) 0.4265(12) 0.1997(4) 0.065(3) Uiso 0.1 1 d G U P C 2
H52D H 0.6103 0.4364 0.2142 0.078 Uiso 0.1 1 calc R U P C 2
C53D C 0.775(2) 0.4785(11) 0.1999(5) 0.065(3) Uiso 0.1 1 d G U P C 2
H53D H 0.7794 0.5239 0.2145 0.078 Uiso 0.1 1 calc R U P C 2
C54D C 0.868(2) 0.4641(14) 0.1787(7) 0.065(3) Uiso 0.1 1 d G U P C 2
H54D H 0.9370 0.4996 0.1788 0.078 Uiso 0.1 1 calc R U P C 2
C55D C 0.8615(18) 0.3976(15) 0.1573(6) 0.065(3) Uiso 0.1 1 d G U P C 2
H55D H 0.9255 0.3878 0.1428 0.078 Uiso 0.1 1 calc R U P C 2
C56D C 0.7611(18) 0.3456(10) 0.1571(5) 0.065(3) Uiso 0.1 1 d G U P C 2
H56D H 0.7564 0.3002 0.1425 0.078 Uiso 0.1 1 calc R U P C 2
C61D C 0.4136(19) 0.3374(15) 0.1837(7) 0.102(5) Uiso 0.1 1 d G U P C 2
C62D C 0.361(3) 0.3798(17) 0.1553(6) 0.102(5) Uiso 0.1 1 d G U P C 2
H62D H 0.4050 0.3848 0.1355 0.122 Uiso 0.1 1 calc R U P C 2
C63D C 0.245(3) 0.4150(17) 0.1559(6) 0.102(5) Uiso 0.1 1 d G U P C 2
H63D H 0.2088 0.4441 0.1365 0.122 Uiso 0.1 1 calc R U P C 2
C64D C 0.181(2) 0.4078(16) 0.1849(8) 0.102(5) Uiso 0.1 1 d G U P C 2
H64D H 0.1009 0.4318 0.1853 0.122 Uiso 0.1 1 calc R U P C 2
C65D C 0.233(2) 0.3653(14) 0.2133(6) 0.102(5) Uiso 0.1 1 d G U P C 2
H65D H 0.1891 0.3603 0.2331 0.122 Uiso 0.1 1 calc R U P C 2
C66D C 0.349(2) 0.3301(14) 0.2127(6) 0.102(5) Uiso 0.1 1 d G U P C 2
H66D H 0.3853 0.3010 0.2321 0.122 Uiso 0.1 1 calc R U P C 2

loop_
_atom_site_aniso_label
_atom_site_aniso_U_11
_atom_site_aniso_U_22
_atom_site_aniso_U_33
_atom_site_aniso_U_23
_atom_site_aniso_U_13
_atom_site_aniso_U_12
P1A 0.04103(19) 0.02890(17) 0.0348(2) -0.00154(13) 0.00666(14) -0.00087(13)
N1A 0.0476(7) 0.0287(6) 0.0324(6) -0.0003(4) 0.0009(5) -0.0032(5)
N2A 0.0501(7) 0.0285(6) 0.0366(7) -0.0029(5) -0.0004(5) -0.0046(5)
C1A 0.0346(7) 0.0261(6) 0.0356(7) -0.0009(5) -0.0003(5) 0.0023(5)
C2A 0.0795(12) 0.0436(9) 0.0311(8) 0.0007(6) 0.0002(7) -0.0116(8)
C3A 0.0803(12) 0.0434(9) 0.0334(9) -0.0044(6) -0.0006(8) -0.0111(8)
C4A 0.0434(8) 0.0284(6) 0.0376(8) 0.0003(5) 0.0060(6) -0.0016(5)
C11A 0.0442(8) 0.0269(6) 0.0317(7) 0.0008(5) 0.0043(5) -0.0033(5)
C12A 0.0433(8) 0.0377(7) 0.0320(8) -0.0005(5) 0.0050(6) -0.0026(6)
C13A 0.0502(9) 0.0468(9) 0.0420(9) -0.0059(7) 0.0050(7) -0.0133(7)
C14A 0.0707(12) 0.0340(8) 0.0551(11) -0.0082(7) 0.0097(8) -0.0134(8)
C15A 0.0631(10) 0.0299(7) 0.0578(11) -0.0017(7) 0.0098(8) 0.0018(7)
C16A 0.0481(8) 0.0314(7) 0.0428(9) 0.0033(6) 0.0048(6) -0.0001(6)
C17A 0.0456(9) 0.0489(9) 0.0474(10) 0.0005(7) 0.0010(7) 0.0054(7)
C18A 0.0429(9) 0.0939(15) 0.0537(12) 0.0026(10) 0.0020(8) 0.0092(9)
C19A 0.0873(16) 0.0910(16) 0.0554(13) -0.0130(11) 0.0093(11) 0.0399(13)
C20A 0.0462(9) 0.0424(9) 0.0770(13) 0.0027(8) -0.0008(8) 0.0044(7)
C21A 0.0585(14) 0.120(2) 0.111(2) 0.0061(18) 0.0211(13) 0.0086(14)
C22A 0.0692(16) 0.168(3) 0.100(2) 0.054(2) -0.0252(14) -0.0116(18)
C31A 0.0508(9) 0.0243(6) 0.0418(8) -0.0038(5) -0.0030(6) 0.0008(6)
C32A 0.055(2) 0.0294(19) 0.053(4) -0.002(2) 0.000(3) 0.0064(15)
C33A 0.070(3) 0.0279(19) 0.083(5) -0.001(3) 0.002(3) 0.0113(18)
C34A 0.086(5) 0.024(2) 0.076(5) -0.003(3) 0.004(3) 0.001(3)
C35A 0.064(5) 0.035(4) 0.086(7) 0.002(4) 0.001(3) -0.014(3)
C36A 0.041(3) 0.032(4) 0.066(5) 0.007(3) 0.007(2) -0.008(2)
C37A 0.047(2) 0.047(2) 0.085(4) -0.006(2) 0.007(2) 0.0115(16)
C38A 0.049(2) 0.172(6) 0.086(4) -0.062(4) 0.000(2) 0.012(3)
C39A 0.071(3) 0.091(4) 0.059(4) -0.004(3) 0.010(3) 0.019(3)
C40A 0.043(2) 0.053(2) 0.094(5) -0.008(3) -0.001(3) -0.0006(17)
C41A 0.055(3) 0.095(4) 0.152(8) -0.020(4) 0.030(4) 0.001(3)
C42A 0.079(4) 0.104(5) 0.125(9) 0.001(5) -0.045(5) 0.035(4)
C32C 0.075(5) 0.036(3) 0.037(4) -0.002(3) -0.009(3) 0.013(3)
C33C 0.141(11) 0.029(3) 0.064(5) 0.002(3) -0.021(5) 0.012(5)
C34C 0.148(13) 0.028(5) 0.069(4) -0.002(3) 0.020(7) -0.016(7)
C35C 0.091(10) 0.052(7) 0.065(6) -0.006(5) 0.007(6) -0.027(7)
C36C 0.082(5) 0.021(3) 0.056(5) -0.002(4) 0.023(3) -0.011(3)
C37C 0.073(4) 0.055(3) 0.071(4) -0.010(3) -0.015(3) 0.028(2)
C38C 0.115(5) 0.091(4) 0.083(5) -0.020(3) -0.032(4) 0.065(4)
C39C 0.071(5) 0.110(6) 0.082(7) -0.003(5) -0.002(4) 0.032(4)
C40C 0.043(3) 0.059(4) 0.136(9) -0.022(6) 0.001(6) 0.004(3)
C41C 0.130(10) 0.48(3) 0.160(14) -0.106(16) -0.027(9) 0.180(16)
C42C 0.162(10) 0.115(8) 0.108(9) 0.023(7) -0.057(7) 0.009(7)
C51A 0.0372(7) 0.0415(8) 0.0346(8) -0.0016(6) 0.0101(6) -0.0004(6)
C52A 0.0466(9) 0.0496(9) 0.0541(11) -0.0085(7) 0.0011(7) -0.0013(7)
C53A 0.0443(9) 0.0698(12) 0.0579(12) -0.0094(9) -0.0021(8) -0.0041(8)
C54A 0.0436(9) 0.0757(13) 0.0663(13) 0.0022(10) -0.0037(8) 0.0086(9)
C55A 0.0664(13) 0.0565(12) 0.0896(16) -0.0072(10) -0.0154(11) 0.0185(10)
C56A 0.0565(10) 0.0455(9) 0.0620(12) -0.0064(8) -0.0074(8) 0.0079(8)
C61A 0.0408(7) 0.0260(6) 0.0410(8) -0.0016(5) 0.0080(6) 0.0023(5)
C62A 0.0417(8) 0.0502(9) 0.0429(9) -0.0089(7) 0.0092(6) -0.0028(7)
C63A 0.0526(10) 0.0658(11) 0.0430(10) -0.0098(8) 0.0142(7) -0.0063(8)
C64A 0.0464(9) 0.0551(10) 0.0604(11) -0.0063(8) 0.0202(8) -0.0035(7)
C65A 0.0386(8) 0.0430(8) 0.0638(11) -0.0003(7) 0.0071(7) 0.0016(6)
C66A 0.0430(8) 0.0369(7) 0.0460(9) 0.0029(6) 0.0030(6) 0.0028(6)
P1B 0.0489(2) 0.02911(19) 0.0364(2) -0.00301(15) -0.00083(17) 0.00729(16)
N1B 0.0507(7) 0.0346(6) 0.0401(7) 0.0005(5) 0.0073(5) 0.0050(5)
N2B 0.0572(8) 0.0316(6) 0.0407(7) 0.0001(5) 0.0130(6) -0.0015(5)
C1B 0.0401(7) 0.0336(7) 0.0416(8) -0.0009(6) 0.0115(6) 0.0051(6)
C2B 0.0643(10) 0.0379(8) 0.0471(10) 0.0094(7) 0.0129(8) 0.0072(7)
C3B 0.0699(11) 0.0335(8) 0.0490(10) 0.0055(6) 0.0205(8) 0.0023(7)
C4B 0.0504(11) 0.0302(8) 0.0348(10) -0.0023(7) 0.0006(8) 0.0033(7)
C11B 0.047(8) 0.038(4) 0.041(3) -0.004(2) 0.005(5) -0.001(5)
C12B 0.056(5) 0.056(5) 0.069(4) 0.003(4) -0.006(4) -0.002(3)
C13B 0.075(4) 0.078(4) 0.084(4) 0.009(3) -0.011(3) -0.019(3)
C14B 0.116(6) 0.072(4) 0.071(5) -0.006(3) -0.016(4) -0.026(4)
C15B 0.095(5) 0.068(4) 0.048(3) -0.013(3) 0.004(3) -0.007(4)
C16B 0.059(4) 0.041(4) 0.048(3) -0.006(3) 0.006(3) -0.006(3)
C17B 0.052(4) 0.104(9) 0.108(6) -0.007(6) 0.023(3) -0.001(5)
C18B 0.072(5) 0.168(14) 0.157(9) 0.052(9) 0.022(5) -0.004(7)
C19B 0.126(9) 0.165(14) 0.188(12) 0.034(9) 0.053(8) 0.068(7)
C20B 0.063(4) 0.079(4) 0.048(2) -0.019(3) 0.022(2) -0.009(3)
C21B 0.092(4) 0.143(6) 0.054(3) 0.000(3) 0.028(3) 0.055(4)
C22B 0.271(16) 0.213(15) 0.096(9) -0.026(9) 0.033(9) -0.157(12)
C11D 0.049(8) 0.039(3) 0.041(3) 0.007(2) -0.008(5) -0.006(4)
C12D 0.074(7) 0.050(5) 0.048(3) 0.007(3) -0.005(4) -0.005(4)
C13D 0.126(6) 0.060(3) 0.065(4) -0.003(3) -0.013(4) -0.036(4)
C14D 0.189(11) 0.063(4) 0.053(4) -0.020(3) 0.016(5) -0.038(5)
C15D 0.150(7) 0.053(3) 0.050(3) -0.008(2) 0.029(4) 0.002(5)
C16D 0.083(7) 0.039(3) 0.036(3) -0.005(2) 0.016(4) -0.011(4)
C17D 0.050(4) 0.070(5) 0.067(5) 0.008(3) -0.010(4) -0.004(3)
C18D 0.054(4) 0.110(7) 0.126(8) 0.048(6) -0.022(5) -0.027(4)
C19D 0.058(4) 0.113(8) 0.134(8) 0.048(6) -0.011(5) 0.008(5)
C20D 0.069(4) 0.065(3) 0.066(3) -0.002(3) 0.027(3) 0.003(3)
C21D 0.098(6) 0.173(10) 0.362(19) 0.115(11) 0.060(9) 0.048(6)
C22D 0.056(3) 0.115(6) 0.077(5) -0.032(4) 0.031(3) 0.001(3)
C31B 0.0741(12) 0.0331(7) 0.0422(9) -0.0026(6) 0.0212(8) -0.0066(7)
C32B 0.0872(14) 0.0380(8) 0.0580(11) 0.0035(7) 0.0341(10) 0.0024(8)
C33B 0.123(2) 0.0538(11) 0.0537(13) -0.0051(9) 0.0443(13) 0.0022(12)
C34B 0.133(2) 0.0626(13) 0.0475(12) -0.0130(9) 0.0251(13) -0.0138(14)
C35B 0.1018(17) 0.0655(12) 0.0485(12) -0.0134(9) 0.0102(11) -0.0263(12)
C36B 0.0752(12) 0.0480(9) 0.0445(10) -0.0078(7) 0.0125(8) -0.0178(8)
C37B 0.0801(14) 0.0609(12) 0.0760(15) 0.0113(10) 0.0388(12) 0.0153(10)
C38B 0.0852(18) 0.0694(16) 0.153(3) 0.0283(16) 0.0410(18) 0.0066(13)
C39B 0.132(3) 0.0676(18) 0.226(5) 0.031(2) 0.043(3) 0.0340(19)
C40B 0.0575(11) 0.0777(14) 0.0532(11) -0.0174(9) 0.0039(8) -0.0165(10)
C41B 0.0797(16) 0.0720(15) 0.0947(19) -0.0049(13) 0.0094(13) -0.0069(12)
C42B 0.0874(17) 0.104(2) 0.0724(16) 0.0128(13) 0.0244(13) -0.0154(14)
C51B 0.0457(9) 0.0332(9) 0.0512(11) -0.0012(7) -0.0029(7) 0.0052(7)
C52B 0.0614(13) 0.0384(10) 0.0918(18) -0.0111(11) 0.0106(12) -0.0054(9)
C53B 0.0689(17) 0.0429(12) 0.147(3) -0.0049(15) 0.0188(17) -0.0093(11)
C54B 0.0538(13) 0.0625(15) 0.144(4) 0.0173(19) 0.0254(17) -0.0027(11)
C55B 0.0536(14) 0.0671(17) 0.122(3) 0.0012(16) 0.0337(14) 0.0058(12)
C56B 0.0499(11) 0.0431(10) 0.0761(16) -0.0042(9) 0.0112(10) 0.0056(8)
C61B 0.0488(9) 0.0348(8) 0.0371(9) -0.0003(6) 0.0044(7) 0.0110(7)
C62B 0.0536(13) 0.155(3) 0.0491(13) 0.0347(15) 0.0165(10) 0.0433(16)
C63B 0.0673(16) 0.205(4) 0.0536(16) 0.0544(19) 0.0141(12) 0.056(2)
C64B 0.0478(13) 0.098(2) 0.0676(16) 0.0176(13) 0.0006(11) 0.0229(13)
C65B 0.0455(11) 0.0680(15) 0.0643(14) 0.0076(11) 0.0033(9) -0.0001(10)
C66B 0.0491(11) 0.0576(12) 0.0471(11) 0.0057(8) 0.0047(8) -0.0051(9)

loop_
_atom_type_symbol
_atom_type_description
_atom_type_scat_dispersion_real
_atom_type_scat_dispersion_imag
_atom_type_scat_source
C C 0.0181 0.0091 'International Tables Vol C Tables 4.2.6.8 and 6.1.1.4'
H H 0.0000 0.0000 'International Tables Vol C Tables 4.2.6.8 and 6.1.1.4'
N N 0.0311 0.0180 'International Tables Vol C Tables 4.2.6.8 and 6.1.1.4'
P P 0.2955 0.4335 'International Tables Vol C Tables 4.2.6.8 and 6.1.1.4'

loop_
_geom_angle_atom_site_label_1
_geom_angle_atom_site_label_2
_geom_angle_atom_site_label_3
_geom_angle
C4A P1A C61A 101.12(7)
C4A P1A C51A 104.37(7)
C61A P1A C51A 99.75(6)
C1A N1A C2A 109.85(12)
C1A N1A C11A 127.24(12)
C2A N1A C11A 122.91(12)
C1A N2A C3A 110.31(12)
C1A N2A C31A 125.25(12)
C3A N2A C31A 124.37(13)
C4A C1A N1A 131.05(13)
C4A C1A N2A 124.86(13)
N1A C1A N2A 104.08(12)
C3A C2A N1A 108.14(14)
C2A C3A N2A 107.59(14)
C1A C4A P1A 126.25(11)
C12A C11A C16A 122.80(13)
C12A C11A N1A 118.73(13)
C16A C11A N1A 118.44(13)
C13A C12A C11A 117.17(14)
C13A C12A C17A 121.97(14)
C11A C12A C17A 120.87(13)
C14A C13A C12A 120.99(15)
C15A C14A C13A 120.63(15)
C14A C15A C16A 120.85(15)
C15A C16A C11A 117.50(15)
C15A C16A C20A 120.57(15)
C11A C16A C20A 121.90(14)
C12A C17A C19A 110.91(15)
C12A C17A C18A 114.12(15)
C19A C17A C18A 109.51(16)
C22A C20A C16A 111.70(17)
C22A C20A C21A 109.0(2)
C16A C20A C21A 111.58(18)
C36C C31A C32C 120.6(7)
C32A C31A C36A 124.4(6)
C36C C31A N2A 113.6(6)
C32C C31A N2A 125.6(4)
C32A C31A N2A 112.3(3)
C36A C31A N2A 123.1(5)
C33A C32A C31A 115.3(6)
C33A C32A C37A 120.4(6)
C31A C32A C37A 124.2(5)
C34A C33A C32A 121.9(7)
C33A C34A C35A 119.6(11)
C36A C35A C34A 123.4(14)
C35A C36A C31A 115.0(10)
C35A C36A C40A 127.4(10)
C31A C36A C40A 117.6(9)
C38A C37A C39A 109.1(4)
C38A C37A C32A 110.8(5)
C39A C37A C32A 112.9(5)
C41A C40A C36A 111.1(7)
C41A C40A C42A 113.2(7)
C36A C40A C42A 108.7(8)
C33C C32C C31A 118.0(9)
C33C C32C C37C 123.0(8)
C31A C32C C37C 118.9(6)
C34C C33C C32C 121.4(10)
C33C C34C C35C 121.5(15)
C34C C35C C36C 118.1(16)
C31A C36C C35C 120.2(13)
C31A C36C C40C 126.4(11)
C35C C36C C40C 113.3(13)
C39C C37C C32C 111.0(6)
C39C C37C C38C 110.6(5)
C32C C37C C38C 113.1(6)
C41C C40C C42C 107.8(11)
C41C C40C C36C 112.8(11)
C42C C40C C36C 116.0(10)
C56A C51A C52A 117.43(15)
C56A C51A P1A 123.06(12)
C52A C51A P1A 119.49(12)
C53A C52A C51A 121.56(17)
C54A C53A C52A 119.91(18)
C53A C54A C55A 119.61(18)
C54A C55A C56A 120.42(19)
C51A C56A C55A 121.04(18)
C62A C61A C66A 117.65(14)
C62A C61A P1A 122.32(12)
C66A C61A P1A 119.79(12)
C63A C62A C61A 121.02(16)
C64A C63A C62A 120.45(17)
C65A C64A C63A 119.58(16)
C64A C65A C66A 120.29(16)
C65A C66A C61A 121.01(16)
C4B P1B C51B 104.50(9)
C4B P1B C61B 99.15(9)
C51B P1B C61B 99.70(8)
C4D P1D C61D 104.6(13)
C4D P1D C51D 97.5(11)
C61D P1D C51D 97.7(10)
C1B N1B C11D 126.3(8)
C1B N1B C2B 109.95(13)
C11D N1B C2B 123.2(9)
C1B N1B C11B 126.5(8)
C2B N1B C11B 123.2(8)
C1B N2B C3B 110.26(13)
C1B N2B C31B 124.76(13)
C3B N2B C31B 124.46(13)
C4B C1B N1B 132.76(16)
C4B C1B N2B 122.95(16)
N1B C1B N2B 104.29(12)
N1B C1B C4D 110.5(11)
N2B C1B C4D 144.7(11)
C3B C2B N1B 107.67(15)
C2B C3B N2B 107.83(14)
C1B C4B P1B 126.16(16)
C1B C4D P1D 123.3(18)
C12B C11B C16B 124.9(15)
C12B C11B N1B 118.2(16)
C16B C11B N1B 116.7(12)
C11B C12B C13B 115.4(13)
C11B C12B C17B 122.5(14)
C13B C12B C17B 122.1(10)
C14B C13B C12B 121.7(7)
C13B C14B C15B 120.8(7)
C14B C15B C16B 120.4(8)
C15B C16B C11B 116.8(9)
C15B C16B C20B 121.7(9)
C11B C16B C20B 121.5(9)
C12B C17B C18B 111.8(10)
C12B C17B C19B 109.1(12)
C18B C17B C19B 109.0(12)
C16B C20B C21B 113.2(7)
C16B C20B C22B 118.6(8)
C21B C20B C22B 106.6(7)
C16D C11D N1B 119.7(13)
C16D C11D C12D 122.4(18)
N1B C11D C12D 117.9(16)
C13D C12D C11D 116.7(14)
C13D C12D C17D 122.6(11)
C11D C12D C17D 120.7(13)
C14D C13D C12D 121.2(8)
C15D C14D C13D 121.8(7)
C14D C15D C16D 120.5(7)
C11D C16D C15D 117.3(11)
C11D C16D C20D 121.9(11)
C15D C16D C20D 120.8(7)
C12D C17D C18D 114.6(9)
C12D C17D C19D 112.5(9)
C18D C17D C19D 112.4(8)
C22D C20D C21D 112.9(7)
C22D C20D C16D 102.2(7)
C21D C20D C16D 113.4(7)
C36B C31B C32B 122.87(17)
C36B C31B N2B 118.86(15)
C32B C31B N2B 118.27(18)
C31B C32B C33B 116.5(2)
C31B C32B C37B 121.56(18)
C33B C32B C37B 121.90(19)
C34B C33B C32B 121.3(2)
C33B C34B C35B 120.9(2)
C34B C35B C36B 121.1(2)
C31B C36B C35B 117.32(19)
C31B C36B C40B 122.16(16)
C35B C36B C40B 120.5(2)
C32B C37B C38B 111.3(2)
C32B C37B C39B 114.0(2)
C38B C37B C39B 109.7(2)
C36B C40B C41B 112.85(19)
C36B C40B C42B 110.54(19)
C41B C40B C42B 110.11(19)
C56B C51B C52B 117.69(19)
C56B C51B P1B 124.90(15)
C52B C51B P1B 117.38(17)
C53B C52B C51B 120.6(2)
C54B C53B C52B 120.6(2)
C55B C54B C53B 119.0(3)
C54B C55B C56B 120.6(3)
C51B C56B C55B 121.5(2)
C62B C61B C66B 117.06(18)
C62B C61B P1B 124.29(15)
C66B C61B P1B 118.65(14)
C61B C62B C63B 121.0(2)
C64B C63B C62B 120.2(2)
C65B C64B C63B 119.6(2)
C64B C65B C66B 120.0(2)
C61B C66B C65B 122.16(19)
C52D C51D C56D 120.0
C52D C51D P1D 125.4(11)
C56D C51D P1D 114.1(12)
C51D C52D C53D 120.0
C54D C53D C52D 120.0
C55D C54D C53D 120.0
C54D C55D C56D 120.0
C55D C56D C51D 120.0
C62D C61D C66D 120.0
C62D C61D P1D 118.8(16)
C66D C61D P1D 120.2(16)
C61D C62D C63D 120.0
C62D C63D C64D 120.0
C65D C64D C63D 120.0
C64D C65D C66D 120.0
C65D C66D C61D 120.0

loop_
_geom_bond_atom_site_label_1
_geom_bond_atom_site_label_2
_geom_bond_distance
P1A C4A 1.7762(15)
P1A C61A 1.8406(15)
P1A C51A 1.8411(16)
N1A C1A 1.3834(18)
N1A C2A 1.399(2)
N1A C11A 1.4386(17)
N2A C1A 1.3900(17)
N2A C3A 1.392(2)
N2A C31A 1.4319(18)
C1A C4A 1.365(2)
C2A C3A 1.330(2)
C11A C12A 1.398(2)
C11A C16A 1.398(2)
C12A C13A 1.393(2)
C12A C17A 1.513(2)
C13A C14A 1.384(3)
C14A C15A 1.372(3)
C15A C16A 1.395(2)
C16A C20A 1.518(2)
C17A C19A 1.519(3)
C17A C18A 1.520(2)
C20A C22A 1.499(3)
C20A C21A 1.531(3)
C31A C36C 1.328(16)
C31A C32C 1.409(9)
C31A C32A 1.414(7)
C31A C36A 1.429(10)
C32A C33A 1.391(9)
C32A C37A 1.521(8)
C33A C34A 1.377(13)
C34A C35A 1.386(15)
C35A C36A 1.35(2)
C36A C40A 1.506(14)
C37A C38A 1.509(7)
C37A C39A 1.520(6)
C40A C41A 1.488(10)
C40A C42A 1.533(9)
C32C C33C 1.401(13)
C32C C37C 1.510(12)
C33C C34C 1.347(18)
C34C C35C 1.351(18)
C35C C36C 1.46(3)
C36C C40C 1.537(19)
C37C C39C 1.503(9)
C37C C38C 1.524(8)
C40C C41C 1.493(16)
C40C C42C 1.524(12)
C51A C56A 1.384(2)
C51A C52A 1.393(2)
C52A C53A 1.387(3)
C53A C54A 1.370(3)
C54A C55A 1.377(3)
C55A C56A 1.388(3)
C61A C62A 1.394(2)
C61A C66A 1.397(2)
C62A C63A 1.385(2)
C63A C64A 1.382(3)
C64A C65A 1.372(3)
C65A C66A 1.392(2)
P1B C4B 1.782(2)
P1B C51B 1.839(2)
P1B C61B 1.8448(18)
P1D C4D 1.67(3)
P1D C61D 1.82(2)
P1D C51D 1.886(16)
N1B C1B 1.378(2)
N1B C11D 1.39(2)
N1B C2B 1.403(2)
N1B C11B 1.50(2)
N2B C1B 1.3851(19)
N2B C3B 1.390(2)
N2B C31B 1.432(2)
C1B C4B 1.377(2)
C1B C4D 1.42(3)
C2B C3B 1.330(2)
C11B C12B 1.36(2)
C11B C16B 1.39(3)
C12B C13B 1.410(15)
C12B C17B 1.519(12)
C13B C14B 1.353(12)
C14B C15B 1.373(11)
C15B C16B 1.380(11)
C16B C20B 1.513(8)
C17B C18B 1.52(2)
C17B C19B 1.530(18)
C20B C21B 1.523(9)
C20B C22B 1.717(17)
C11D C16D 1.38(3)
C11D C12D 1.44(2)
C12D C13D 1.379(14)
C12D C17D 1.528(12)
C13D C14D 1.369(13)
C14D C15D 1.366(12)
C15D C16D 1.411(11)
C16D C20D 1.513(8)
C17D C18D 1.529(17)
C17D C19D 1.545(14)
C20D C22D 1.345(13)
C20D C21D 1.469(11)
C31B C36B 1.395(3)
C31B C32B 1.399(2)
C32B C33B 1.411(3)
C32B C37B 1.507(3)
C33B C34B 1.361(4)
C34B C35B 1.368(3)
C35B C36B 1.395(3)
C36B C40B 1.516(3)
C37B C38B 1.515(3)
C37B C39B 1.516(3)
C40B C41B 1.519(3)
C40B C42B 1.529(3)
C51B C56B 1.379(3)
C51B C52B 1.400(3)
C52B C53B 1.389(3)
C53B C54B 1.378(4)
C54B C55B 1.375(4)
C55B C56B 1.380(3)
C61B C62B 1.375(3)
C61B C66B 1.380(3)
C62B C63B 1.394(3)
C63B C64B 1.377(4)
C64B C65B 1.348(3)
C65B C66B 1.386(3)
C51D C52D 1.3900
C51D C56D 1.3900
C52D C53D 1.3900
C53D C54D 1.3900
C54D C55D 1.3900
C55D C56D 1.3900
C61D C62D 1.3900
C61D C66D 1.3900
C62D C63D 1.3900
C63D C64D 1.3900
C64D C65D 1.3900
C65D C66D 1.3900

loop_
_geom_torsion_atom_site_label_1
_geom_torsion_atom_site_label_2
_geom_torsion_atom_site_label_3
_geom_torsion_atom_site_label_4
_geom_torsion
C2A N1A C1A C4A -177.77(16)
C11A N1A C1A C4A 3.2(2)
C2A N1A C1A N2A 1.87(16)
C11A N1A C1A N2A -177.14(13)
C3A N2A C1A C4A 178.15(15)
C31A N2A C1A C4A -5.0(2)
C3A N2A C1A N1A -1.52(17)
C31A N2A C1A N1A 175.29(14)
C1A N1A C2A C3A -1.6(2)
C11A N1A C2A C3A 177.46(16)
N1A C2A C3A N2A 0.6(2)
C1A N2A C3A C2A 0.6(2)
C31A N2A C3A C2A -176.25(16)
N1A C1A C4A P1A -1.6(2)
N2A C1A C4A P1A 178.82(11)
C61A P1A C4A C1A 143.26(13)
C51A P1A C4A C1A -113.54(13)
C1A N1A C11A C12A 84.52(18)
C2A N1A C11A C12A -94.37(18)
C1A N1A C11A C16A -97.15(17)
C2A N1A C11A C16A 83.96(19)
C16A C11A C12A C13A -1.4(2)
N1A C11A C12A C13A 176.83(13)
C16A C11A C12A C17A 178.87(14)
N1A C11A C12A C17A -2.9(2)
C11A C12A C13A C14A -0.9(2)
C17A C12A C13A C14A 178.85(15)
C12A C13A C14A C15A 1.9(3)
C13A C14A C15A C16A -0.6(3)
C14A C15A C16A C11A -1.5(2)
C14A C15A C16A C20A 176.68(17)
C12A C11A C16A C15A 2.6(2)
N1A C11A C16A C15A -175.67(14)
C12A C11A C16A C20A -175.59(15)
N1A C11A C16A C20A 6.2(2)
C13A C12A C17A C19A -94.2(2)
C11A C12A C17A C19A 85.5(2)
C13A C12A C17A C18A 30.0(2)
C11A C12A C17A C18A -150.27(16)
C15A C16A C20A C22A 65.3(3)
C11A C16A C20A C22A -116.5(2)
C15A C16A C20A C21A -56.9(2)
C11A C16A C20A C21A 121.2(2)
C1A N2A C31A C36C 97.3(7)
C3A N2A C31A C36C -86.3(7)
C1A N2A C31A C32C -77.9(4)
C3A N2A C31A C32C 98.5(4)
C1A N2A C31A C32A -98.3(3)
C3A N2A C31A C32A 78.1(3)
C1A N2A C31A C36A 86.8(6)
C3A N2A C31A C36A -96.8(6)
C36A C31A C32A C33A -2.7(9)
N2A C31A C32A C33A -177.5(5)
C36A C31A C32A C37A -179.2(7)
N2A C31A C32A C37A 6.0(6)
C31A C32A C33A C34A 4.2(10)
C37A C32A C33A C34A -179.2(7)
C32A C33A C34A C35A -6.1(15)
C33A C34A C35A C36A 6(2)
C34A C35A C36A C31A -5(2)
C34A C35A C36A C40A 177.3(12)
C32A C31A C36A C35A 2.9(15)
N2A C31A C36A C35A 177.2(10)
C32A C31A C36A C40A -178.9(6)
N2A C31A C36A C40A -4.7(12)
C33A C32A C37A C38A -70.2(7)
C31A C32A C37A C38A 106.1(6)
C33A C32A C37A C39A 52.5(8)
C31A C32A C37A C39A -131.2(6)
C35A C36A C40A C41A 36.8(17)
C31A C36A C40A C41A -141.0(9)
C35A C36A C40A C42A -88.4(16)
C31A C36A C40A C42A 93.8(11)
C36C C31A C32C C33C 5.2(11)
N2A C31A C32C C33C -179.9(5)
C36C C31A C32C C37C -178.3(9)
N2A C31A C32C C37C -3.4(8)
C31A C32C C33C C34C -3.7(13)
C37C C32C C33C C34C 179.9(9)
C32C C33C C34C C35C 3(2)
C33C C34C C35C C36C -3(3)
C32C C31A C36C C35C -5.4(18)
N2A C31A C36C C35C 179.1(13)
C32C C31A C36C C40C 178.1(10)
N2A C31A C36C C40C 2.7(15)
C34C C35C C36C C31A 4(3)
C34C C35C C36C C40C -178.9(15)
C33C C32C C37C C39C 88.2(9)
C31A C32C C37C C39C -88.2(8)
C33C C32C C37C C38C -36.8(10)
C31A C32C C37C C38C 146.9(5)
C31A C36C C40C C41C -122.0(15)
C35C C36C C40C C41C 61.4(18)
C31A C36C C40C C42C 113.0(15)
C35C C36C C40C C42C -63.6(18)
C4A P1A C51A C56A -15.30(16)
C61A P1A C51A C56A 88.94(15)
C4A P1A C51A C52A 163.15(13)
C61A P1A C51A C52A -92.61(13)
C56A C51A C52A C53A -0.3(3)
P1A C51A C52A C53A -178.88(14)
C51A C52A C53A C54A 1.4(3)
C52A C53A C54A C55A -1.5(3)
C53A C54A C55A C56A 0.7(4)
C52A C51A C56A C55A -0.5(3)
P1A C51A C56A C55A 177.98(17)
C54A C55A C56A C51A 0.3(4)
C4A P1A C61A C62A 139.30(12)
C51A P1A C61A C62A 32.42(13)
C4A P1A C61A C66A -46.54(13)
C51A P1A C61A C66A -153.42(12)
C66A C61A C62A C63A 0.2(2)
P1A C61A C62A C63A 174.44(13)
C61A C62A C63A C64A 0.1(3)
C62A C63A C64A C65A 0.0(3)
C63A C64A C65A C66A -0.3(3)
C64A C65A C66A C61A 0.6(2)
C62A C61A C66A C65A -0.5(2)
P1A C61A C66A C65A -174.92(12)
C2B N1B C1B C4B 178.48(18)
C11B N1B C1B C4B -8.6(9)
C11D N1B C1B N2B -172.0(10)
C2B N1B C1B N2B -0.68(16)
C11B N1B C1B N2B 172.3(9)
C11D N1B C1B C4D 14.1(15)
C2B N1B C1B C4D -174.6(11)
C3B N2B C1B C4B -179.05(16)
C31B N2B C1B C4B 8.9(2)
C3B N2B C1B N1B 0.21(17)
C31B N2B C1B N1B -171.79(14)
C3B N2B C1B C4D 170.3(18)
C31B N2B C1B C4D -1.7(18)
C1B N1B C2B C3B 0.92(19)
C11D N1B C2B C3B 172.6(9)
C11B N1B C2B C3B -172.3(9)
N1B C2B C3B N2B -0.8(2)
C1B N2B C3B C2B 0.35(19)
C31B N2B C3B C2B 172.38(16)
N1B C1B C4B P1B -12.5(3)
N2B C1B C4B P1B 166.55(13)
C51B P1B C4B C1B 122.18(17)
C61B P1B C4B C1B -135.23(18)
N1B C1B C4D P1D -178.3(14)
N2B C1B C4D P1D 12(3)
C61D P1D C4D C1B 110.8(19)
C51D P1D C4D C1B -149.2(18)
C1B N1B C11B C12B -82.5(17)
C2B N1B C11B C12B 89.5(17)
C1B N1B C11B C16B 101.5(15)
C2B N1B C11B C16B -86.4(16)
C16B C11B C12B C13B 3(3)
N1B C11B C12B C13B -172.4(12)
C16B C11B C12B C17B -178.2(15)
N1B C11B C12B C17B 6(2)
C11B C12B C13B C14B 0.0(17)
C17B C12B C13B C14B -178.7(10)
C12B C13B C14B C15B -1.8(13)
C13B C14B C15B C16B 0.5(13)
C14B C15B C16B C11B 2.3(16)
C14B C15B C16B C20B 179.5(8)
C12B C11B C16B C15B -4(3)
N1B C11B C16B C15B 171.3(11)
C12B C11B C16B C20B 178.5(15)
N1B C11B C16B C20B -6(2)
C11B C12B C17B C18B 142.3(15)
C13B C12B C17B C18B -39.1(16)
C11B C12B C17B C19B -97.0(18)
C13B C12B C17B C19B 81.6(14)
C15B C16B C20B C21B 47.9(11)
C11B C16B C20B C21B -135.1(13)
C15B C16B C20B C22B -78.2(13)
C11B C16B C20B C22B 98.8(15)
C1B N1B C11D C16D 94.7(16)
C2B N1B C11D C16D -75.5(16)
C1B N1B C11D C12D -83.0(15)
C2B N1B C11D C12D 106.8(14)
C16D C11D C12D C13D 0(2)
N1B C11D C12D C13D 177.4(11)
C16D C11D C12D C17D 179.1(12)
N1B C11D C12D C17D -3(2)
C11D C12D C13D C14D 0.1(16)
C17D C12D C13D C14D -179.2(9)
C12D C13D C14D C15D -1.1(13)
C13D C14D C15D C16D 2.1(13)
N1B C11D C16D C15D -176.4(11)
C12D C11D C16D C15D 1(2)
N1B C11D C16D C20D 4(2)
C12D C11D C16D C20D -178.0(12)
C14D C15D C16D C11D -2.2(15)
C14D C15D C16D C20D 177.0(7)
C13D C12D C17D C18D -28.9(13)
C11D C12D C17D C18D 151.8(12)
C13D C12D C17D C19D 101.1(11)
C11D C12D C17D C19D -78.2(15)
C11D C16D C20D C22D 111.0(13)
C15D C16D C20D C22D -68.2(10)
C11D C16D C20D C21D -127.1(14)
C15D C16D C20D C21D 53.7(11)
C1B N2B C31B C36B -83.1(2)
C3B N2B C31B C36B 105.98(19)
C1B N2B C31B C32B 96.77(19)
C3B N2B C31B C32B -74.1(2)
C36B C31B C32B C33B -2.5(3)
N2B C31B C32B C33B 177.62(15)
C36B C31B C32B C37B 174.82(17)
N2B C31B C32B C37B -5.1(2)
C31B C32B C33B C34B 1.5(3)
C37B C32B C33B C34B -175.8(2)
C32B C33B C34B C35B 0.2(3)
C33B C34B C35B C36B -1.0(3)
C32B C31B C36B C35B 1.8(3)
N2B C31B C36B C35B -178.31(16)
C32B C31B C36B C40B -178.75(17)
N2B C31B C36B C40B 1.1(2)
C34B C35B C36B C31B 0.0(3)
C34B C35B C36B C40B -179.5(2)
C31B C32B C37B C38B -109.4(2)
C33B C32B C37B C38B 67.8(3)
C31B C32B C37B C39B 125.8(2)
C33B C32B C37B C39B -57.0(3)
C31B C36B C40B C41B 133.83(19)
C35B C36B C40B C41B -46.7(3)
C31B C36B C40B C42B -102.4(2)
C35B C36B C40B C42B 77.1(2)
C4B P1B C51B C56B 4.4(2)
C61B P1B C51B C56B -97.82(18)
C4B P1B C51B C52B -173.77(17)
C61B P1B C51B C52B 84.06(18)
C56B C51B C52B C53B 0.0(4)
P1B C51B C52B C53B 178.2(2)
C51B C52B C53B C54B 0.9(4)
C52B C53B C54B C55B -1.2(5)
C53B C54B C55B C56B 0.6(5)
C52B C51B C56B C55B -0.6(4)
P1B C51B C56B C55B -178.7(2)
C54B C55B C56B C51B 0.3(5)
C4B P1B C61B C62B -83.9(2)
C51B P1B C61B C62B 22.6(2)
C4B P1B C61B C66B 95.14(17)
C51B P1B C61B C66B -158.32(16)
C66B C61B C62B C63B -2.6(4)
P1B C61B C62B C63B 176.5(3)
C61B C62B C63B C64B 1.1(6)
C62B C63B C64B C65B 1.0(6)
C63B C64B C65B C66B -1.5(4)
C62B C61B C66B C65B 2.1(3)
P1B C61B C66B C65B -177.05(18)
C64B C65B C66B C61B -0.1(4)
C4D P1D C51D C52D -62.9(14)
C61D P1D C51D C52D 43.1(14)
C4D P1D C51D C56D 108.6(14)
C61D P1D C51D C56D -145.4(13)
C56D C51D C52D C53D 0.0
P1D C51D C52D C53D 171.0(16)
C51D C52D C53D C54D 0.0
C52D C53D C54D C55D 0.0
C53D C54D C55D C56D 0.0
C54D C55D C56D C51D 0.0
C52D C51D C56D C55D 0.0
P1D C51D C56D C55D -172.0(15)
C4D P1D C61D C62D 173.6(15)
C51D P1D C61D C62D 73.7(14)
C4D P1D C61D C66D -18.0(17)
C51D P1D C61D C66D -117.9(14)
C66D C61D C62D C63D 0.0
P1D C61D C62D C63D 168.4(19)
C61D C62D C63D C64D 0.0
C62D C63D C64D C65D 0.0
C63D C64D C65D C66D 0.0
C64D C65D C66D C61D 0.0
C62D C61D C66D C65D 0.0
P1D C61D C66D C65D -168.2(19)
